data_7233798
loop_
_publ_author_name
'Weizhao Cai'
'Jiangang He'
'Wei Li'
'Andrzej Katrusiak'

_publ_section_title
;
 Anomalous compression of a weakly CH...O bonded nonlinear optical
 molecular crystal
;
_journal_name_full 'Journal of Materials Chemistry C'
_journal_page_first 6471
_journal_page_last 6476
_journal_paper_doi 10.1039/C4TC00654B
_journal_volume 2
_journal_year 2014
_chemical_formula_moiety 'C6 H6 N2 O3'
_chemical_formula_sum 'C6 H6 N2 O3'
_chemical_formula_weight 154.13
_chemical_name_common 3-methyl-4-nitropyridineN-oxide
_space_group_IT_number 19
_space_group_name_Hall 'P 2ac 2ab'
_space_group_name_H-M_alt 'P 21 21 21'
_symmetry_cell_setting orthorhombic
_symmetry_space_group_name_Hall 'P 2ac 2ab'
_symmetry_space_group_name_H-M 'P 21 21 21'
_atom_sites_solution_hydrogens geom
_atom_sites_solution_primary direct
_atom_sites_solution_secondary difmap
_cell_angle_alpha 90.00
_cell_angle_beta 90.00
_cell_angle_gamma 90.00
_cell_formula_units_Z 4
_cell_length_a 20.771(4)
_cell_length_b 6.075(4)
_cell_length_c 5.0621(10)
_cell_measurement_pressure 830000
_cell_measurement_temperature 296(2)
_cell_volume 638.8(5)
_computing_structure_refinement 'SHELXL-97 (Sheldrick, 1997)'
_computing_structure_solution 'SHELXS-97 (Sheldrick, 1990)'
_diffrn_ambient_temperature 296(2)
_diffrn_measured_fraction_theta_full 0.261
_diffrn_measured_fraction_theta_max 0.261
_diffrn_measurement_device_type 'Oxford Diffraction Xcalibur Eos'
_diffrn_measurement_method
;HP omega scans - for more details see:
A. Budzianowski, A. Katrusiak in High-Pressure Crystallography
(Eds.: A. Katrusiak, P. F. McMillan),
Dordrecht: Kluwer Acad. Publ., 2004 pp.157-168
;
_diffrn_radiation_monochromator graphite
_diffrn_radiation_source 'fine-focus sealed tube'
_diffrn_radiation_type MoK\a
_diffrn_radiation_wavelength 0.71073
_diffrn_reflns_av_R_equivalents 0.0956
_diffrn_reflns_av_sigmaI/netI 0.0570
_diffrn_reflns_limit_h_max 26
_diffrn_reflns_limit_h_min -25
_diffrn_reflns_limit_k_max 1
_diffrn_reflns_limit_k_min -1
_diffrn_reflns_limit_l_max 6
_diffrn_reflns_limit_l_min -6
_diffrn_reflns_number 2242
_diffrn_reflns_theta_full 27.04
_diffrn_reflns_theta_max 27.04
_diffrn_reflns_theta_min 5.63
_exptl_absorpt_coefficient_mu 0.131
_exptl_absorpt_correction_T_max 0.9236
_exptl_absorpt_correction_T_min 0.5836
_exptl_absorpt_correction_type analytical
_exptl_absorpt_process_details
;
Katrusiak, A. (2003). REDSHABS - Program for correcting
reflections intensities for DAC absorption, gasket shadowing
and sample crystal absorption. Adam Mickiewicz University, Pozna\'n.
Katrusiak, A. (2004). Z. Kristallogr. 219, 461-467
;
_exptl_crystal_colour 'light yellow'
_exptl_crystal_density_diffrn 1.603
_exptl_crystal_density_method 'not measured'
_exptl_crystal_description block
_exptl_crystal_F_000 320
_exptl_crystal_size_max 0.37
_exptl_crystal_size_mid 0.28
_exptl_crystal_size_min 0.15
_refine_diff_density_max 0.073
_refine_diff_density_min -0.066
_refine_diff_density_rms 0.020
_refine_ls_abs_structure_details 'Flack H D (1983), Acta Cryst. A39, 876-881'
_refine_ls_abs_structure_Flack 0(7)
_refine_ls_extinction_method none
_refine_ls_goodness_of_fit_ref 1.220
_refine_ls_hydrogen_treatment constr
_refine_ls_matrix_type full
_refine_ls_number_parameters 100
_refine_ls_number_reflns 327
_refine_ls_number_restraints 78
_refine_ls_restrained_S_all 1.159
_refine_ls_R_factor_all 0.0751
_refine_ls_R_factor_gt 0.0621
_refine_ls_shift/su_max 0.000
_refine_ls_shift/su_mean 0.000
_refine_ls_structure_factor_coef Fsqd
_refine_ls_weighting_details 'calc w=1/[\s^2^(Fo^2^)+(0.0000P)^2^+0.4669P] where P=(Fo^2^+2Fc^2^)/3'
_refine_ls_weighting_scheme calc
_refine_ls_wR_factor_gt 0.0912
_refine_ls_wR_factor_ref 0.0950
_reflns_number_gt 296
_reflns_number_total 327
_reflns_threshold_expression >2sigma(I)
_cod_data_source_file 1000011.cif
_cod_data_source_block PCOD1000011
_cod_depositor_comments
;
The following automatic conversions were performed:

data item '_symmetry_cell_setting' value 'Orthorhombic' was changed
to 'orthorhombic' in accordance with the built-in table derived from
the CIF Core dictionary named 'cif_core.dic' version 2.4.5 last
updated on 2014-11-21.

Automatic conversion script
Id: cif_fix_values 6909 2019-04-08 15:41:33Z antanas 
;
_cod_original_cell_volume 638.7(4)
_cod_original_sg_symbol_Hall 'P 2ac 2ab '
_cod_original_sg_symbol_H-M ' P 21 21 21'
_cod_database_code 7233798

loop_
_symmetry_equiv_pos_as_xyz
'x, y, z'
'-x+1/2, -y, z+1/2'
'-x, y+1/2, -z+1/2'
'x+1/2, -y+1/2, -z'

loop_
_atom_site_label
_atom_site_type_symbol
_atom_site_fract_x
_atom_site_fract_y
_atom_site_fract_z
_atom_site_U_iso_or_equiv
_atom_site_adp_type
_atom_site_occupancy
_atom_site_symmetry_multiplicity
_atom_site_calc_flag
_atom_site_refinement_flags
_atom_site_disorder_assembly
_atom_site_disorder_group
N1 N 0.1534(2) 0.051(2) 0.4983(11) 0.039(5) Uani 1 1 d DU . .
C1 C 0.1784(3) 0.180(3) 0.3067(12) 0.038(5) Uani 1 1 d DU . .
H1 H 0.2152 0.1310 0.2202 0.046 Uiso 1 1 calc R . .
C2 C 0.1522(3) 0.3815(19) 0.2307(9) 0.028(4) Uani 1 1 d DU . .
C3 C 0.0963(3) 0.445(2) 0.3606(10) 0.029(4) Uani 1 1 d DU . .
C4 C 0.0721(3) 0.3198(16) 0.5612(13) 0.045(5) Uani 1 1 d DU . .
H2 H 0.0365 0.3707 0.6542 0.054 Uiso 1 1 calc R . .
C5 C 0.0988(3) 0.1211(17) 0.6299(12) 0.045(5) Uani 1 1 d DU . .
H3 H 0.0805 0.0354 0.7624 0.054 Uiso 1 1 calc R . .
O1 O 0.1795(2) -0.137(2) 0.5581(10) 0.068(5) Uani 1 1 d DU . .
C6 C 0.1882(3) 0.513(3) 0.0288(9) 0.047(5) Uani 1 1 d DU . .
H4 H 0.2253 0.4323 -0.0290 0.071 Uiso 1 1 calc R . .
H5 H 0.2018 0.6504 0.1056 0.071 Uiso 1 1 calc R . .
H6 H 0.1607 0.5423 -0.1195 0.071 Uiso 1 1 calc R . .
N2 N 0.0621(2) 0.648(2) 0.2994(9) 0.039(4) Uani 1 1 d DU . .
O2 O 0.07552(19) 0.7350(18) 0.0913(9) 0.061(4) Uani 1 1 d DU . .
O3 O 0.02056(18) 0.7075(16) 0.4541(8) 0.057(4) Uani 1 1 d DU . .

loop_
_atom_site_aniso_label
_atom_site_aniso_U_11
_atom_site_aniso_U_22
_atom_site_aniso_U_33
_atom_site_aniso_U_23
_atom_site_aniso_U_13
_atom_site_aniso_U_12
N1 0.026(2) 0.039(13) 0.053(3) -0.005(6) -0.004(2) -0.002(5)
C1 0.031(3) 0.037(13) 0.046(3) 0.003(7) 0.000(3) -0.008(6)
C2 0.039(3) 0.023(13) 0.022(2) -0.010(6) 0.004(2) -0.008(6)
C3 0.028(2) 0.031(13) 0.029(3) -0.005(6) -0.007(2) 0.003(6)
C4 0.038(3) 0.042(13) 0.057(4) 0.012(7) 0.008(3) -0.011(7)
C5 0.045(3) 0.041(14) 0.050(4) 0.006(7) 0.005(3) -0.007(7)
O1 0.057(3) 0.069(13) 0.077(3) -0.004(7) -0.012(2) 0.015(6)
C6 0.055(3) 0.045(13) 0.042(3) 0.002(7) -0.005(2) 0.009(6)
N2 0.028(2) 0.041(13) 0.049(3) 0.007(6) -0.008(2) 0.003(5)
O2 0.066(2) 0.057(13) 0.060(2) 0.027(6) 0.0071(19) 0.005(5)
O3 0.049(2) 0.050(13) 0.074(3) 0.004(6) 0.0177(19) 0.018(5)

loop_
_atom_type_symbol
_atom_type_description
_atom_type_scat_dispersion_real
_atom_type_scat_dispersion_imag
_atom_type_scat_source
C C 0.0033 0.0016 'International Tables Vol C Tables 4.2.6.8 and 6.1.1.4'
H H 0.0000 0.0000 'International Tables Vol C Tables 4.2.6.8 and 6.1.1.4'
N N 0.0061 0.0033 'International Tables Vol C Tables 4.2.6.8 and 6.1.1.4'
O O 0.0106 0.0060 'International Tables Vol C Tables 4.2.6.8 and 6.1.1.4'

loop_
_geom_angle_atom_site_label_1
_geom_angle_atom_site_label_2
_geom_angle_atom_site_label_3
_geom_angle
_geom_angle_site_symmetry_1
_geom_angle_site_symmetry_3
O1 N1 C1 121.1(7) . .
O1 N1 C5 120.0(7) . .
C1 N1 C5 118.9(8) . .
N1 C1 C2 123.9(7) . .
C3 C2 C1 116.0(8) . .
C3 C2 C6 126.3(8) . .
C1 C2 C6 117.6(7) . .
C4 C3 C2 120.4(10) . .
C4 C3 N2 116.7(6) . .
C2 C3 N2 122.8(7) . .
C3 C4 C5 122.0(7) . .
C4 C5 N1 118.7(8) . .
O2 N2 O3 126.5(10) . .
O2 N2 C3 116.1(7) . .
O3 N2 C3 117.3(7) . .

loop_
_geom_bond_atom_site_label_1
_geom_bond_atom_site_label_2
_geom_bond_distance
_geom_bond_site_symmetry_2
N1 O1 1.301(7) .
N1 C1 1.349(7) .
N1 C5 1.383(7) .
C1 C2 1.395(15) .
C2 C3 1.389(8) .
C2 C6 1.499(7) .
C3 C4 1.364(11) .
C3 N2 1.460(7) .
C4 C5 1.373(7) .
N2 O2 1.210(8) .
N2 O3 1.219(7) .

loop_
_geom_torsion_atom_site_label_1
_geom_torsion_atom_site_label_2
_geom_torsion_atom_site_label_3
_geom_torsion_atom_site_label_4
_geom_torsion
_geom_torsion_site_symmetry_1
_geom_torsion_site_symmetry_2
_geom_torsion_site_symmetry_3
_geom_torsion_site_symmetry_4
O1 N1 C1 C2 179.0(7) . . . .
C5 N1 C1 C2 -0.3(10) . . . .
N1 C1 C2 C3 -1.6(10) . . . .
N1 C1 C2 C6 175.5(6) . . . .
C1 C2 C3 C4 4.1(9) . . . .
C6 C2 C3 C4 -172.8(6) . . . .
C1 C2 C3 N2 -178.4(6) . . . .
C6 C2 C3 N2 4.8(8) . . . .
C2 C3 C4 C5 -4.8(11) . . . .
N2 C3 C4 C5 177.5(6) . . . .
C3 C4 C5 N1 2.7(10) . . . .
O1 N1 C5 C4 -179.5(6) . . . .
C1 N1 C5 C4 -0.2(9) . . . .
C4 C3 N2 O2 -165.8(8) . . . .
C2 C3 N2 O2 16.6(8) . . . .
C4 C3 N2 O3 10.3(7) . . . .
C2 C3 N2 O3 -167.3(7) . . . .
